data_9017506
loop_
_publ_author_name
'Uemura, E.'
'Akahama, Y.'
'Kawamura, H.'
'Bihan, T. L.'
'Shobu, T.'
'Noda, Y.'
'Shimomura, O.'

_publ_section_title
;
 Structural studies of beta-O2 under pressure
;
_journal_name_full 'Journal of Physics: Condensed Matter'
_journal_page_first 10423
_journal_page_last 10428
_journal_volume 14
_journal_year 2002
_chemical_compound_source Synthetic
_chemical_formula_sum 'O2'
_chemical_name_mineral Oxygen
_space_group_IT_number 166
_space_group_name_Hall '-R 3 2"'
_space_group_name_H-M_alt 'R -3 m :H'
_symmetry_space_group_name_H-M 'R -3 m :H'
_cell_angle_alpha 90
_cell_angle_beta 90
_cell_angle_gamma 120
_cell_length_a 2.826
_cell_length_b 2.826
_cell_length_c 10.160
_cell_formula_units_Z 3
_cell_volume 70.270
_database_code_amcsd 0020614
_exptl_crystal_density_diffrn 2.268
_cod_data_source_file inputs/fixed/downloads/16/16408.cif
_cod_data_source_block 16408
_cod_depositor_comments
;

2024-05-28
Z value and formula fixed to values more according to usual
chemical conventions.                 miguel
;
_cod_original_formula_sum O
_cod_original_sg_symbol_H-M 'R -3 m'
_cod_database_code 9017506

loop_
_space_group_symop_operation_xyz
x,y,z
2/3+x,1/3+y,1/3+z
1/3+x,2/3+y,2/3+z
x,x-y,z
2/3+x,1/3+x-y,1/3+z
1/3+x,2/3+x-y,2/3+z
y,x,-z
2/3+y,1/3+x,1/3-z
1/3+y,2/3+x,2/3-z
-x+y,y,z
2/3-x+y,1/3+y,1/3+z
1/3-x+y,2/3+y,2/3+z
-x,-x+y,-z
2/3-x,1/3-x+y,1/3-z
1/3-x,2/3-x+y,2/3-z
-y,-x,z
2/3-y,1/3-x,1/3+z
1/3-y,2/3-x,2/3+z
x-y,-y,-z
2/3+x-y,1/3-y,1/3-z
1/3+x-y,2/3-y,2/3-z
y,-x+y,-z
2/3+y,1/3-x+y,1/3-z
1/3+y,2/3-x+y,2/3-z
-x+y,-x,z
2/3-x+y,1/3-x,1/3+z
1/3-x+y,2/3-x,2/3+z
-x,-y,-z
2/3-x,1/3-y,1/3-z
1/3-x,2/3-y,2/3-z
-y,x-y,z
2/3-y,1/3+x-y,1/3+z
1/3-y,2/3+x-y,2/3+z
x-y,x,-z
2/3+x-y,1/3+x,1/3-z
1/3+x-y,2/3+x,2/3-z

loop_
_atom_site_label
_atom_site_fract_x
_atom_site_fract_y
_atom_site_fract_z
O 0.00000 0.00000 0.05788

loop_
_cod_related_entry_id
_cod_related_entry_database
_cod_related_entry_code
1 AMCSD 0020614
